data_4028202
loop_
_publ_author_name
'Tomohiro Igarashi'
'Shigeru Arai'
'Atsushi Nishida'

_publ_section_title
;
 AntiCarbocyanative Cyclization of Enynes under Nickel Catalysis
;
_journal_name_full 'Journal of Organic Chemistry'
_journal_page_first 4366
_journal_page_last 4372
_journal_paper_doi 10.1021/jo400342y
_journal_volume 78
_journal_year 2013
_chemical_formula_sum 'C30 H34 N2 O2 S Si'
_chemical_formula_weight 514.74
_chemical_name_systematic
; 
 ? 
;
_space_group_IT_number 14
_symmetry_cell_setting monoclinic
_symmetry_space_group_name_Hall '-P 2yn'
_symmetry_space_group_name_H-M 'P 1 21/n 1'
_atom_sites_solution_hydrogens geom
_atom_sites_solution_primary direct
_atom_sites_solution_secondary difmap
_audit_creation_method SHELXL-97
_cell_angle_alpha 90.00
_cell_angle_beta 114.2070(10)
_cell_angle_gamma 90.00
_cell_formula_units_Z 4
_cell_length_a 15.2410(11)
_cell_length_b 12.5664(10)
_cell_length_c 16.0205(12)
_cell_measurement_reflns_used 8186
_cell_measurement_temperature 173
_cell_measurement_theta_max 28.38
_cell_measurement_theta_min 2.18
_cell_volume 2798.5(4)
_computing_cell_refinement 'APEX2 (Bruker AXS, 2006)'
_computing_data_collection 'APEX2 (Bruker AXS, 2006)'
_computing_data_reduction 'SAINT (Bruker AXS, 2004)'
_computing_molecular_graphics 'XSHEL (Bruker AXS,2002)'
_computing_publication_material 'XCIF (Bruker AXS, 2001)'
_computing_structure_refinement 'SHELXL-97 (Sheldrick, 1997)'
_computing_structure_solution 'SHELXS-97 (Sheldrick, 1997)'
_diffrn_ambient_temperature 173
_diffrn_detector_area_resol_mean 8.333
_diffrn_measured_fraction_theta_full 0.896
_diffrn_measured_fraction_theta_max 0.896
_diffrn_measurement_device_type 'Bruker APEXII CCD area detector'
_diffrn_measurement_method 'phi and omega scans'
_diffrn_radiation_monochromator graphite
_diffrn_radiation_source 'fine-focus sealed tube'
_diffrn_radiation_type MoK\a
_diffrn_radiation_wavelength 0.71073
_diffrn_reflns_av_R_equivalents 0.0162
_diffrn_reflns_av_sigmaI/netI 0.0202
_diffrn_reflns_limit_h_max 17
_diffrn_reflns_limit_h_min -20
_diffrn_reflns_limit_k_max 15
_diffrn_reflns_limit_k_min -16
_diffrn_reflns_limit_l_max 20
_diffrn_reflns_limit_l_min -20
_diffrn_reflns_number 15506
_diffrn_reflns_theta_full 28.57
_diffrn_reflns_theta_max 28.57
_diffrn_reflns_theta_min 1.55
_exptl_absorpt_coefficient_mu 0.188
_exptl_absorpt_correction_T_max 0.9459
_exptl_absorpt_correction_T_min 0.9459
_exptl_absorpt_correction_type empirical
_exptl_absorpt_process_details
;
SADABS Sheldrick 1996
;
_exptl_crystal_colour colorless
_exptl_crystal_density_diffrn 1.222
_exptl_crystal_description prismatic
_exptl_crystal_F_000 1096
_exptl_crystal_size_max 0.30
_exptl_crystal_size_mid 0.30
_exptl_crystal_size_min 0.30
_refine_diff_density_max 0.292
_refine_diff_density_min -0.309
_refine_diff_density_rms 0.045
_refine_ls_extinction_method none
_refine_ls_goodness_of_fit_ref 0.811
_refine_ls_hydrogen_treatment constr
_refine_ls_matrix_type full
_refine_ls_number_parameters 330
_refine_ls_number_reflns 6405
_refine_ls_number_restraints 0
_refine_ls_restrained_S_all 0.811
_refine_ls_R_factor_all 0.0403
_refine_ls_R_factor_gt 0.0340
_refine_ls_shift/su_max 0.084
_refine_ls_shift/su_mean 0.002
_refine_ls_structure_factor_coef Fsqd
_refine_ls_weighting_details 'calc w=1/[\s^2^(Fo^2^)+(0.1000P)^2^+1.0435P] where P=(Fo^2^+2Fc^2^)/3'
_refine_ls_weighting_scheme calc
_refine_ls_wR_factor_gt 0.1061
_refine_ls_wR_factor_ref 0.1169
_reflns_number_gt 5559
_reflns_number_total 6405
_reflns_threshold_expression >2sigma(I)
_cod_data_source_file jo400342y_E-2c.cif
_cod_data_source_block hoshi111208-2m
_cod_original_sg_symbol_H-M 'P 1 21/n 1 '
_cod_database_code 4028202

loop_
_symmetry_equiv_pos_as_xyz
'x, y, z'
'-x+1/2, y+1/2, -z+1/2'
'-x, -y, -z'
'x-1/2, -y-1/2, z-1/2'

loop_
_atom_site_label
_atom_site_type_symbol
_atom_site_fract_x
_atom_site_fract_y
_atom_site_fract_z
_atom_site_U_iso_or_equiv
_atom_site_adp_type
_atom_site_occupancy
_atom_site_symmetry_multiplicity
_atom_site_calc_flag
_atom_site_refinement_flags
C1 C 1.43194(12) 0.60403(15) 0.44073(11) 0.0455(4) Uani 1 1 d .
H1A H 1.4821 0.6586 0.4562 0.068 Uiso 1 1 calc R
H1B H 1.4447 0.5475 0.4051 0.068 Uiso 1 1 calc R
H1C H 1.4318 0.5740 0.4971 0.068 Uiso 1 1 calc R
C2 C 1.33574(10) 0.65317(12) 0.38528(9) 0.0305(3) Uani 1 1 d .
C3 C 1.26561(10) 0.59661(11) 0.31503(10) 0.0324(3) Uani 1 1 d .
H3 H 1.2794 0.5265 0.3017 0.039 Uiso 1 1 calc R
C4 C 1.17596(10) 0.64024(11) 0.26392(9) 0.0297(3) Uani 1 1 d .
H4 H 1.1282 0.6001 0.2169 0.036 Uiso 1 1 calc R
C5 C 1.15711(9) 0.74375(11) 0.28256(8) 0.0244(3) Uani 1 1 d .
C6 C 1.22658(10) 0.80282(11) 0.35191(9) 0.0287(3) Uani 1 1 d .
H6 H 1.2135 0.8738 0.3639 0.034 Uiso 1 1 calc R
C7 C 1.31491(10) 0.75661(12) 0.40313(9) 0.0324(3) Uani 1 1 d .
H7 H 1.3621 0.7960 0.4513 0.039 Uiso 1 1 calc R
C8 C 0.94023(10) 0.67128(12) 0.27928(9) 0.0305(3) Uani 1 1 d .
H8A H 0.9930 0.6192 0.3072 0.037 Uiso 1 1 calc R
H8B H 0.8974 0.6470 0.2170 0.037 Uiso 1 1 calc R
C9 C 0.88436(9) 0.68829(11) 0.33898(9) 0.0278(3) Uani 1 1 d .
H9 H 0.8790 0.6201 0.3687 0.033 Uiso 1 1 calc R
C10 C 0.94789(8) 0.76642(10) 0.40975(8) 0.0227(2) Uani 1 1 d .
C11 C 1.00853(9) 0.82557(11) 0.36968(9) 0.0261(3) Uani 1 1 d .
H11A H 0.9953 0.9030 0.3662 0.031 Uiso 1 1 calc R
H11B H 1.0780 0.8136 0.4066 0.031 Uiso 1 1 calc R
C12 C 0.78451(10) 0.73611(16) 0.28447(10) 0.0428(4) Uani 1 1 d .
H12A H 0.7528 0.7498 0.3257 0.064 Uiso 1 1 calc R
H12B H 0.7457 0.6861 0.2367 0.064 Uiso 1 1 calc R
H12C H 0.7911 0.8031 0.2562 0.064 Uiso 1 1 calc R
C13 C 0.95337(9) 0.78366(10) 0.49500(9) 0.0220(2) Uani 1 1 d .
C14 C 1.02519(9) 0.86030(10) 0.54755(9) 0.0255(3) Uani 1 1 d .
C15 C 0.81935(9) 0.59831(10) 0.49741(8) 0.0228(2) Uani 1 1 d .
C16 C 0.72095(10) 0.58753(11) 0.44207(10) 0.0313(3) Uani 1 1 d .
H16 H 0.6808 0.6486 0.4293 0.038 Uiso 1 1 calc R
C17 C 0.68065(11) 0.49013(13) 0.40548(11) 0.0395(3) Uani 1 1 d .
H17 H 0.6137 0.4853 0.3680 0.047 Uiso 1 1 calc R
C18 C 0.73740(13) 0.40046(12) 0.42334(11) 0.0405(4) Uani 1 1 d .
H18 H 0.7096 0.3334 0.3997 0.049 Uiso 1 1 calc R
C19 C 0.83500(13) 0.40891(12) 0.47593(11) 0.0399(3) Uani 1 1 d .
H19 H 0.8747 0.3476 0.4872 0.048 Uiso 1 1 calc R
C20 C 0.87557(10) 0.50629(11) 0.51248(10) 0.0313(3) Uani 1 1 d .
H20 H 0.9429 0.5106 0.5485 0.038 Uiso 1 1 calc R
C21 C 0.77210(9) 0.83021(10) 0.52064(9) 0.0256(3) Uani 1 1 d .
C22 C 0.69119(11) 0.81079(12) 0.53930(11) 0.0349(3) Uani 1 1 d .
H22 H 0.6878 0.7470 0.5696 0.042 Uiso 1 1 calc R
C23 C 0.61587(11) 0.88350(14) 0.51412(12) 0.0427(4) Uani 1 1 d .
H23 H 0.5612 0.8683 0.5264 0.051 Uiso 1 1 calc R
C24 C 0.62013(12) 0.97756(14) 0.47147(12) 0.0429(4) Uani 1 1 d .
H24 H 0.5684 1.0268 0.4539 0.051 Uiso 1 1 calc R
C25 C 0.69986(12) 0.99961(13) 0.45441(11) 0.0405(3) Uani 1 1 d .
H25 H 0.7037 1.0650 0.4264 0.049 Uiso 1 1 calc R
C26 C 0.77480(10) 0.92635(11) 0.47818(10) 0.0313(3) Uani 1 1 d .
H26 H 0.8289 0.9422 0.4652 0.038 Uiso 1 1 calc R
C27 C 0.96015(13) 0.82775(14) 0.72429(11) 0.0429(4) Uani 1 1 d .
H27A H 0.9921 0.8193 0.7909 0.064 Uiso 1 1 calc R
H27B H 0.8983 0.8639 0.7081 0.064 Uiso 1 1 calc R
H27C H 1.0010 0.8702 0.7031 0.064 Uiso 1 1 calc R
C28 C 0.94293(10) 0.71767(11) 0.67848(9) 0.0293(3) Uani 1 1 d .
C29 C 1.04024(11) 0.66210(15) 0.70337(11) 0.0417(4) Uani 1 1 d .
H29A H 1.0785 0.7023 0.6777 0.063 Uiso 1 1 calc R
H29B H 1.0295 0.5898 0.6782 0.063 Uiso 1 1 calc R
H29C H 1.0748 0.6587 0.7701 0.063 Uiso 1 1 calc R
C30 C 0.88322(12) 0.65144(15) 0.71749(10) 0.0442(4) Uani 1 1 d .
H30A H 0.8710 0.5807 0.6892 0.066 Uiso 1 1 calc R
H30B H 0.8218 0.6873 0.7042 0.066 Uiso 1 1 calc R
H30C H 0.9188 0.6442 0.7839 0.066 Uiso 1 1 calc R
N1 N 0.97787(8) 0.77890(9) 0.27756(7) 0.0253(2) Uani 1 1 d .
N2 N 1.08372(10) 0.91928(11) 0.59109(9) 0.0397(3) Uani 1 1 d .
O1 O 0.99736(7) 0.74213(10) 0.13594(6) 0.0367(2) Uani 1 1 d .
O2 O 1.05569(7) 0.91300(8) 0.21886(7) 0.0357(2) Uani 1 1 d .
S1 S 1.04336(2) 0.80013(3) 0.21998(2) 0.02598(10) Uani 1 1 d .
Si1 Si 0.87202(2) 0.73000(3) 0.54949(2) 0.02047(10) Uani 1 1 d .

loop_
_atom_site_aniso_label
_atom_site_aniso_U_11
_atom_site_aniso_U_22
_atom_site_aniso_U_33
_atom_site_aniso_U_23
_atom_site_aniso_U_13
_atom_site_aniso_U_12
C1 0.0394(8) 0.0624(11) 0.0318(7) 0.0060(7) 0.0117(6) 0.0253(8)
C2 0.0296(7) 0.0392(8) 0.0257(6) 0.0054(5) 0.0142(5) 0.0113(6)
C3 0.0368(7) 0.0277(7) 0.0360(7) 0.0028(5) 0.0181(6) 0.0096(5)
C4 0.0305(7) 0.0289(7) 0.0303(7) -0.0005(5) 0.0131(5) 0.0022(5)
C5 0.0239(6) 0.0283(6) 0.0246(6) 0.0058(5) 0.0135(5) 0.0054(5)
C6 0.0298(7) 0.0290(7) 0.0302(7) -0.0008(5) 0.0150(5) 0.0048(5)
C7 0.0274(7) 0.0405(8) 0.0283(7) -0.0048(6) 0.0105(5) 0.0039(6)
C8 0.0341(7) 0.0334(7) 0.0264(6) -0.0032(5) 0.0148(5) -0.0059(6)
C9 0.0255(6) 0.0357(7) 0.0223(6) -0.0006(5) 0.0099(5) -0.0059(5)
C10 0.0185(5) 0.0251(6) 0.0248(6) 0.0034(5) 0.0092(5) 0.0023(4)
C11 0.0287(6) 0.0292(6) 0.0256(6) 0.0000(5) 0.0162(5) -0.0020(5)
C12 0.0232(7) 0.0737(12) 0.0278(7) 0.0033(7) 0.0066(6) -0.0037(7)
C13 0.0189(5) 0.0236(6) 0.0246(6) 0.0026(4) 0.0100(5) 0.0003(4)
C14 0.0273(6) 0.0279(6) 0.0258(6) 0.0026(5) 0.0155(5) -0.0023(5)
C15 0.0225(6) 0.0238(6) 0.0243(6) 0.0012(5) 0.0116(5) -0.0021(5)
C16 0.0243(6) 0.0312(7) 0.0368(7) -0.0050(5) 0.0108(5) -0.0019(5)
C17 0.0317(7) 0.0416(8) 0.0423(8) -0.0110(6) 0.0123(6) -0.0115(6)
C18 0.0561(10) 0.0294(7) 0.0384(8) -0.0100(6) 0.0219(7) -0.0131(7)
C19 0.0536(9) 0.0257(7) 0.0406(8) -0.0007(6) 0.0194(7) 0.0067(6)
C20 0.0293(7) 0.0302(7) 0.0321(7) 0.0019(5) 0.0101(5) 0.0035(5)
C21 0.0253(6) 0.0250(6) 0.0291(6) -0.0011(5) 0.0137(5) 0.0009(5)
C22 0.0346(7) 0.0351(8) 0.0446(8) 0.0024(6) 0.0260(7) 0.0029(6)
C23 0.0326(7) 0.0498(9) 0.0538(9) -0.0035(7) 0.0259(7) 0.0079(7)
C24 0.0359(8) 0.0424(9) 0.0473(9) -0.0041(7) 0.0139(7) 0.0152(7)
C25 0.0421(8) 0.0313(8) 0.0450(9) 0.0070(6) 0.0147(7) 0.0093(6)
C26 0.0294(7) 0.0289(7) 0.0373(7) 0.0054(5) 0.0153(6) 0.0019(5)
C27 0.0555(10) 0.0463(9) 0.0304(7) -0.0102(7) 0.0212(7) -0.0147(8)
C28 0.0318(7) 0.0331(7) 0.0235(6) 0.0016(5) 0.0119(5) -0.0069(5)
C29 0.0322(7) 0.0508(10) 0.0313(7) 0.0076(7) 0.0021(6) -0.0004(7)
C30 0.0500(9) 0.0555(10) 0.0293(7) 0.0058(7) 0.0186(7) -0.0172(8)
N1 0.0247(5) 0.0306(6) 0.0237(5) 0.0030(4) 0.0129(4) 0.0021(4)
N2 0.0427(7) 0.0399(7) 0.0367(7) -0.0030(5) 0.0165(6) -0.0174(6)
O1 0.0331(5) 0.0555(7) 0.0218(5) 0.0031(4) 0.0116(4) 0.0075(5)
O2 0.0378(5) 0.0336(6) 0.0418(6) 0.0178(4) 0.0227(5) 0.0120(4)
S1 0.02540(17) 0.03325(19) 0.02238(17) 0.00832(12) 0.01293(13) 0.00792(12)
Si1 0.01932(17) 0.02154(18) 0.02241(18) 0.00100(12) 0.01045(13) -0.00155(12)

loop_
_atom_type_symbol
_atom_type_description
_atom_type_scat_dispersion_real
_atom_type_scat_dispersion_imag
_atom_type_scat_source
C C 0.0033 0.0016 'International Tables Vol C Tables 4.2.6.8 and 6.1.1.4'
H H 0.0000 0.0000 'International Tables Vol C Tables 4.2.6.8 and 6.1.1.4'
N N 0.0061 0.0033 'International Tables Vol C Tables 4.2.6.8 and 6.1.1.4'
O O 0.0106 0.0060 'International Tables Vol C Tables 4.2.6.8 and 6.1.1.4'
Si Si 0.0817 0.0704 'International Tables Vol C Tables 4.2.6.8 and 6.1.1.4'
S S 0.1246 0.1234 'International Tables Vol C Tables 4.2.6.8 and 6.1.1.4'

loop_
_geom_angle_atom_site_label_1
_geom_angle_atom_site_label_2
_geom_angle_atom_site_label_3
_geom_angle
C2 C1 H1A 109.5
C2 C1 H1B 109.5
H1A C1 H1B 109.5
C2 C1 H1C 109.5
H1A C1 H1C 109.5
H1B C1 H1C 109.5
C3 C2 C7 118.60(12)
C3 C2 C1 120.65(14)
C7 C2 C1 120.75(14)
C4 C3 C2 121.41(13)
C4 C3 H3 119.3
C2 C3 H3 119.3
C3 C4 C5 118.92(13)
C3 C4 H4 120.5
C5 C4 H4 120.5
C4 C5 C6 120.87(12)
C4 C5 S1 119.80(10)
C6 C5 S1 119.30(10)
C7 C6 C5 119.04(13)
C7 C6 H6 120.5
C5 C6 H6 120.5
C6 C7 C2 121.13(13)
C6 C7 H7 119.4
C2 C7 H7 119.4
N1 C8 C9 101.75(11)
N1 C8 H8A 111.4
C9 C8 H8A 111.4
N1 C8 H8B 111.4
C9 C8 H8B 111.4
H8A C8 H8B 109.3
C10 C9 C8 102.09(10)
C10 C9 C12 110.71(12)
C8 C9 C12 111.99(11)
C10 C9 H9 110.6
C8 C9 H9 110.6
C12 C9 H9 110.6
C13 C10 C9 128.11(11)
C13 C10 C11 123.56(11)
C9 C10 C11 108.33(10)
N1 C11 C10 103.32(10)
N1 C11 H11A 111.1
C10 C11 H11A 111.1
N1 C11 H11B 111.1
C10 C11 H11B 111.1
H11A C11 H11B 109.1
C9 C12 H12A 109.5
C9 C12 H12B 109.5
H12A C12 H12B 109.5
C9 C12 H12C 109.5
H12A C12 H12C 109.5
H12B C12 H12C 109.5
C10 C13 C14 114.50(11)
C10 C13 Si1 128.55(10)
C14 C13 Si1 116.69(9)
N2 C14 C13 178.16(15)
C16 C15 C20 116.74(12)
C16 C15 Si1 121.18(10)
C20 C15 Si1 122.08(10)
C17 C16 C15 121.76(13)
C17 C16 H16 119.1
C15 C16 H16 119.1
C18 C17 C16 120.18(14)
C18 C17 H17 119.9
C16 C17 H17 119.9
C17 C18 C19 119.45(14)
C17 C18 H18 120.3
C19 C18 H18 120.3
C18 C19 C20 120.49(14)
C18 C19 H19 119.8
C20 C19 H19 119.8
C19 C20 C15 121.35(13)
C19 C20 H20 119.3
C15 C20 H20 119.3
C26 C21 C22 117.27(12)
C26 C21 Si1 121.09(10)
C22 C21 Si1 121.62(10)
C23 C22 C21 121.09(14)
C23 C22 H22 119.5
C21 C22 H22 119.5
C24 C23 C22 120.35(14)
C24 C23 H23 119.8
C22 C23 H23 119.8
C23 C24 C25 119.64(14)
C23 C24 H24 120.2
C25 C24 H24 120.2
C24 C25 C26 120.24(15)
C24 C25 H25 119.9
C26 C25 H25 119.9
C25 C26 C21 121.38(13)
C25 C26 H26 119.3
C21 C26 H26 119.3
C28 C27 H27A 109.5
C28 C27 H27B 109.5
H27A C27 H27B 109.5
C28 C27 H27C 109.5
H27A C27 H27C 109.5
H27B C27 H27C 109.5
C27 C28 C29 109.11(13)
C27 C28 C30 107.80(13)
C29 C28 C30 108.47(13)
C27 C28 Si1 110.76(10)
C29 C28 Si1 112.11(10)
C30 C28 Si1 108.47(10)
C28 C29 H29A 109.5
C28 C29 H29B 109.5
H29A C29 H29B 109.5
C28 C29 H29C 109.5
H29A C29 H29C 109.5
H29B C29 H29C 109.5
C28 C30 H30A 109.5
C28 C30 H30B 109.5
H30A C30 H30B 109.5
C28 C30 H30C 109.5
H30A C30 H30C 109.5
H30B C30 H30C 109.5
C8 N1 C11 108.20(10)
C8 N1 S1 119.52(9)
C11 N1 S1 118.91(9)
O2 S1 O1 120.48(7)
O2 S1 N1 106.40(6)
O1 S1 N1 105.65(6)
O2 S1 C5 107.62(6)
O1 S1 C5 108.57(6)
N1 S1 C5 107.46(6)
C15 Si1 C21 108.96(6)
C15 Si1 C28 111.04(6)
C21 Si1 C28 111.27(6)
C15 Si1 C13 110.34(5)
C21 Si1 C13 105.27(6)
C28 Si1 C13 109.81(6)

loop_
_geom_bond_atom_site_label_1
_geom_bond_atom_site_label_2
_geom_bond_distance
C1 C2 1.5007(19)
C1 H1A 0.9800
C1 H1B 0.9800
C1 H1C 0.9800
C2 C3 1.388(2)
C2 C7 1.395(2)
C3 C4 1.3858(19)
C3 H3 0.9500
C4 C5 1.3906(19)
C4 H4 0.9500
C5 C6 1.3934(19)
C5 S1 1.7571(13)
C6 C7 1.3846(19)
C6 H6 0.9500
C7 H7 0.9500
C8 N1 1.4736(18)
C8 C9 1.5341(18)
C8 H8A 0.9900
C8 H8B 0.9900
C9 C10 1.5122(18)
C9 C12 1.533(2)
C9 H9 1.0000
C10 C13 1.3512(17)
C10 C11 1.5184(17)
C11 N1 1.4748(17)
C11 H11A 0.9900
C11 H11B 0.9900
C12 H12A 0.9800
C12 H12B 0.9800
C12 H12C 0.9800
C13 C14 1.4418(18)
C13 Si1 1.9082(13)
C14 N2 1.1494(18)
C15 C16 1.4011(18)
C15 C20 1.4000(18)
C15 Si1 1.8788(13)
C16 C17 1.387(2)
C16 H16 0.9500
C17 C18 1.377(2)
C17 H17 0.9500
C18 C19 1.381(2)
C18 H18 0.9500
C19 C20 1.388(2)
C19 H19 0.9500
C20 H20 0.9500
C21 C26 1.3954(19)
C21 C22 1.4041(18)
C21 Si1 1.8820(13)
C22 C23 1.391(2)
C22 H22 0.9500
C23 C24 1.380(3)
C23 H23 0.9500
C24 C25 1.378(2)
C24 H24 0.9500
C25 C26 1.393(2)
C25 H25 0.9500
C26 H26 0.9500
C27 C28 1.537(2)
C27 H27A 0.9800
C27 H27B 0.9800
C27 H27C 0.9800
C28 C29 1.537(2)
C28 C30 1.5421(19)
C28 Si1 1.9054(14)
C29 H29A 0.9800
C29 H29B 0.9800
C29 H29C 0.9800
C30 H30A 0.9800
C30 H30B 0.9800
C30 H30C 0.9800
N1 S1 1.6351(11)
O1 S1 1.4357(11)
O2 S1 1.4319(11)

loop_
_geom_torsion_atom_site_label_1
_geom_torsion_atom_site_label_2
_geom_torsion_atom_site_label_3
_geom_torsion_atom_site_label_4
_geom_torsion
C7 C2 C3 C4 -0.9(2)
C1 C2 C3 C4 179.15(14)
C2 C3 C4 C5 1.4(2)
C3 C4 C5 C6 -0.5(2)
C3 C4 C5 S1 -178.97(10)
C4 C5 C6 C7 -0.7(2)
S1 C5 C6 C7 177.73(10)
C5 C6 C7 C2 1.2(2)
C3 C2 C7 C6 -0.4(2)
C1 C2 C7 C6 179.56(14)
N1 C8 C9 C10 -37.55(13)
N1 C8 C9 C12 80.90(14)
C8 C9 C10 C13 -156.07(13)
C12 C9 C10 C13 84.56(16)
C8 C9 C10 C11 23.54(13)
C12 C9 C10 C11 -95.83(13)
C13 C10 C11 N1 179.40(11)
C9 C10 C11 N1 -0.23(13)
C9 C10 C13 C14 176.92(12)
C11 C10 C13 C14 -2.63(18)
C9 C10 C13 Si1 -9.1(2)
C11 C10 C13 Si1 171.31(10)
C10 C13 C14 N2 -117(5)
Si1 C13 C14 N2 68(5)
C20 C15 C16 C17 1.3(2)
Si1 C15 C16 C17 -178.01(12)
C15 C16 C17 C18 0.2(2)
C16 C17 C18 C19 -1.7(2)
C17 C18 C19 C20 1.5(2)
C18 C19 C20 C15 0.1(2)
C16 C15 C20 C19 -1.5(2)
Si1 C15 C20 C19 177.87(11)
C26 C21 C22 C23 1.6(2)
Si1 C21 C22 C23 -177.23(12)
C21 C22 C23 C24 -1.1(3)
C22 C23 C24 C25 -0.5(3)
C23 C24 C25 C26 1.5(3)
C24 C25 C26 C21 -0.9(2)
C22 C21 C26 C25 -0.6(2)
Si1 C21 C26 C25 178.25(12)
C9 C8 N1 C11 39.87(13)
C9 C8 N1 S1 -179.69(8)
C10 C11 N1 C8 -24.94(13)
C10 C11 N1 S1 -165.66(8)
C8 N1 S1 O2 170.89(10)
C11 N1 S1 O2 -52.84(11)
C8 N1 S1 O1 41.72(12)
C11 N1 S1 O1 177.99(10)
C8 N1 S1 C5 -74.06(11)
C11 N1 S1 C5 62.21(11)
C4 C5 S1 O2 -152.51(11)
C6 C5 S1 O2 29.04(12)
C4 C5 S1 O1 -20.58(13)
C6 C5 S1 O1 160.97(11)
C4 C5 S1 N1 93.26(12)
C6 C5 S1 N1 -85.19(12)
C16 C15 Si1 C21 3.74(12)
C20 C15 Si1 C21 -175.56(10)
C16 C15 Si1 C28 126.64(11)
C20 C15 Si1 C28 -52.66(12)
C16 C15 Si1 C13 -111.37(11)
C20 C15 Si1 C13 69.33(12)
C26 C21 Si1 C15 -125.56(11)
C22 C21 Si1 C15 53.27(13)
C26 C21 Si1 C28 111.68(12)
C22 C21 Si1 C28 -69.49(13)
C26 C21 Si1 C13 -7.21(13)
C22 C21 Si1 C13 171.62(12)
C27 C28 Si1 C15 -163.22(10)
C29 C28 Si1 C15 74.65(11)
C30 C28 Si1 C15 -45.10(12)
C27 C28 Si1 C21 -41.66(12)
C29 C28 Si1 C21 -163.80(10)
C30 C28 Si1 C21 76.46(12)
C27 C28 Si1 C13 74.48(11)
C29 C28 Si1 C13 -47.66(12)
C30 C28 Si1 C13 -167.40(11)
C10 C13 Si1 C15 28.43(13)
C14 C13 Si1 C15 -157.75(9)
C10 C13 Si1 C21 -88.99(12)
C14 C13 Si1 C21 84.84(10)
C10 C13 Si1 C28 151.15(12)
C14 C13 Si1 C28 -35.03(11)
